data_7210127
loop_
_publ_author_name
'Chen, Zhaofei'
'An, Haiyan'
'Zhang, Hua'
'Hu, Ying'

_publ_section_title
;
 Metal(ii)-directed self-assembly of amino acid functionalized
 polyoxometalates
;
_journal_issue 23
_journal_name_full CrystEngComm
_journal_page_first 4711
_journal_paper_doi 10.1039/c3ce40129d
_journal_volume 15
_journal_year 2013
_chemical_formula_sum 'C12 H66 Cu3 Mo8 N4 O51'
_chemical_formula_weight 2040.83
_chemical_name_systematic
;
?
;
_space_group_IT_number 2
_symmetry_cell_setting triclinic
_symmetry_space_group_name_Hall '-P 1'
_symmetry_space_group_name_H-M 'P -1'
_atom_sites_solution_primary direct
_atom_sites_solution_secondary difmap
_audit_creation_method SHELXL-97
_cell_angle_alpha 84.318(2)
_cell_angle_beta 83.069(2)
_cell_angle_gamma 72.651(2)
_cell_formula_units_Z 1
_cell_length_a 9.4918(9)
_cell_length_b 9.9627(9)
_cell_length_c 17.1173(16)
_cell_measurement_reflns_used 7647
_cell_measurement_temperature 293(2)
_cell_measurement_theta_max 25.00
_cell_measurement_theta_min 2.26
_cell_volume 1530.4(2)
_computing_molecular_graphics 'Bruker SHELXTL'
_computing_publication_material 'Bruker SHELXTL'
_computing_structure_refinement 'SHELXL-97 (Sheldrick, 1997)'
_computing_structure_solution 'SHELXS-97 (Sheldrick, 1990)'
_diffrn_ambient_temperature 293(2)
_diffrn_detector_area_resol_mean 0.01
_diffrn_measured_fraction_theta_full 0.982
_diffrn_measured_fraction_theta_max 0.982
_diffrn_measurement_device_type 'Bruker Smart Apex CCD'
_diffrn_measurement_method \w-2\q
_diffrn_radiation_monochromator graphite
_diffrn_radiation_source 'fine-focus sealed tube'
_diffrn_radiation_type MoK\a
_diffrn_radiation_wavelength 0.71073
_diffrn_reflns_av_R_equivalents 0.0320
_diffrn_reflns_av_sigmaI/netI 0.0684
_diffrn_reflns_limit_h_max 11
_diffrn_reflns_limit_h_min -11
_diffrn_reflns_limit_k_max 5
_diffrn_reflns_limit_k_min -11
_diffrn_reflns_limit_l_max 19
_diffrn_reflns_limit_l_min -20
_diffrn_reflns_number 7647
_diffrn_reflns_theta_full 25.00
_diffrn_reflns_theta_max 25.00
_diffrn_reflns_theta_min 2.26
_diffrn_standards_decay_% none
_diffrn_standards_interval_count 0
_diffrn_standards_interval_time 0
_diffrn_standards_number 0
_exptl_absorpt_coefficient_mu 2.709
_exptl_absorpt_correction_T_max 0.666
_exptl_absorpt_correction_T_min 0.545
_exptl_absorpt_correction_type empirical
_exptl_absorpt_process_details 'ABSCOR by T.Higashi 8 March, 1995'
_exptl_crystal_colour blue
_exptl_crystal_density_diffrn 2.214
_exptl_crystal_density_method 'not measured'
_exptl_crystal_description needle
_exptl_crystal_F_000 997
_exptl_crystal_size_max 0.32
_exptl_crystal_size_mid 0.19
_exptl_crystal_size_min 0.15
_refine_diff_density_max 2.321
_refine_diff_density_min -1.936
_refine_diff_density_rms 0.306
_refine_ls_extinction_method none
_refine_ls_goodness_of_fit_ref 1.301
_refine_ls_hydrogen_treatment constr
_refine_ls_matrix_type full
_refine_ls_number_parameters 396
_refine_ls_number_reflns 5301
_refine_ls_number_restraints 1143
_refine_ls_restrained_S_all 1.188
_refine_ls_R_factor_all 0.1105
_refine_ls_R_factor_gt 0.1041
_refine_ls_shift/su_max 0.000
_refine_ls_shift/su_mean 0.000
_refine_ls_structure_factor_coef Fsqd
_refine_ls_weighting_details 'calc w=1/[\s^2^(Fo^2^)+(0.0000P)^2^+89.8307P] where P=(Fo^2^+2Fc^2^)/3'
_refine_ls_weighting_scheme calc
_refine_ls_wR_factor_gt 0.2077
_refine_ls_wR_factor_ref 0.2106
_reflns_number_gt 4915
_reflns_number_total 5301
_reflns_threshold_expression >2sigma(I)
_cod_data_source_file c3ce40129d.txt
_cod_data_source_block 4
_cod_depositor_comments
;
The following automatic conversions were performed:

'_symmetry_cell_setting' value 'Triclinic' changed to 'triclinic'
according to /home/saulius/struct/CIF-dictionaries/cif_core.dic
dictionary named 'cif_core.dic' version 2.4.2 from 2011-04-26.

Automatic conversion script
Id: cif_fix_values 1891 2012-01-12 08:04:46Z andrius 
;
_cod_original_sg_symbol_H-M P-1
_cod_database_code 7210127

loop_
_symmetry_equiv_pos_as_xyz
'x, y, z'
'-x, -y, -z'

loop_
_atom_site_label
_atom_site_type_symbol
_atom_site_fract_x
_atom_site_fract_y
_atom_site_fract_z
_atom_site_U_iso_or_equiv
_atom_site_adp_type
_atom_site_occupancy
_atom_site_symmetry_multiplicity
_atom_site_calc_flag
_atom_site_refinement_flags
_atom_site_disorder_assembly
_atom_site_disorder_group
Mo1 Mo 0.89707(13) 0.39036(13) 0.48130(7) 0.0077(3) Uani 1 1 d . . .
Mo2 Mo 0.85392(14) 0.66556(13) 0.33511(7) 0.0107(3) Uani 1 1 d . . .
Mo3 Mo 0.57713(13) 0.65395(13) 0.46855(7) 0.0090(3) Uani 1 1 d . . .
Mo4 Mo 0.81522(13) 0.54175(13) 0.64752(7) 0.0092(3) Uani 1 1 d . . .
Cu1 Cu 0.4811(2) 0.6406(2) 0.27928(11) 0.0136(4) Uani 1 1 d . . .
Cu2 Cu 0.5000 0.5000 0.0000 0.0407(9) Uani 1 2 d S . .
O1 O 1.0558(11) 0.3090(11) 0.4197(6) 0.0136(14) Uani 1 1 d U . .
O2 O 1.0045(11) 0.5817(11) 0.4314(6) 0.0142(14) Uani 1 1 d U . .
O3 O 0.8296(11) 0.2547(11) 0.5148(6) 0.0161(18) Uani 1 1 d U . .
O4 O 1.0124(11) 0.5039(11) 0.2955(6) 0.0147(14) Uani 1 1 d U . .
O5 O 0.9338(12) 0.7952(12) 0.3048(7) 0.0204(19) Uani 1 1 d U . .
O6 O 0.7329(11) 0.6746(12) 0.2661(6) 0.0168(18) Uani 1 1 d U . .
O7 O 0.7178(11) 0.7605(11) 0.4207(6) 0.0144(14) Uani 1 1 d U . .
O8 O 0.7679(11) 0.4973(11) 0.4061(6) 0.0161(14) Uani 1 1 d U . .
O9 O 0.4782(11) 0.7000(11) 0.3848(6) 0.0162(14) Uani 1 1 d U . .
O10 O 0.4843(11) 0.7717(11) 0.5356(6) 0.0156(18) Uani 1 1 d U . .
O11 O 0.5000 0.5000 0.5000 0.0173(16) Uani 1 2 d SU . .
O12 O 0.7413(11) 0.5542(11) 0.5454(6) 0.0141(14) Uani 1 1 d U . .
O13 O 0.7483(11) 0.4069(11) 0.6888(6) 0.0159(15) Uani 1 1 d U . .
O14 O 0.6998(12) 0.6906(12) 0.6888(6) 0.0190(19) Uani 1 1 d U . .
O15 O 0.4921(12) 0.5854(12) 0.1723(6) 0.0195(15) Uani 1 1 d U A .
O16 O 0.5820(13) 0.4064(13) 0.0972(7) 0.0238(16) Uani 1 1 d U A .
O1W O 0.3911(13) 0.8380(12) 0.2449(7) 0.026(2) Uani 1 1 d U . .
O2W O 0.5603(16) 0.6815(15) 0.0065(8) 0.040(3) Uani 1 1 d U . .
O3W O 0.2616(16) 0.5905(16) 0.0632(9) 0.045(3) Uani 1 1 d U . .
O4W O 0.330(4) 0.190(4) 0.126(2) 0.064(9) Uani 0.50 1 d PU . .
O5W O 0.553(5) 0.007(4) 0.196(2) 0.071(11) Uani 0.50 1 d P . .
O6W O 0.147(3) 0.801(3) 0.1678(14) 0.105(8) Uani 1 1 d . . .
O7W O 0.110(3) 0.410(3) 0.1423(17) 0.037(7) Uiso 0.50 1 d P . .
O7WA O 0.028(5) 0.472(4) 0.138(2) 0.066(10) Uiso 0.50 1 d P . .
O8W O 0.772(4) 0.702(4) 0.095(2) 0.057(9) Uiso 0.50 1 d P . .
O8WA O 0.814(6) 0.622(6) 0.092(3) 0.091(15) Uiso 0.50 1 d P . .
O9W O 0.243(2) 0.011(2) 0.5329(14) 0.018(5) Uiso 0.50 1 d P . .
O9WA O 0.261(3) 0.024(3) 0.4887(17) 0.031(6) Uiso 0.50 1 d P . .
O10W O 0.532(3) 0.017(3) 0.3519(16) 0.035(6) Uiso 0.50 1 d P . .
O11W O 0.448(4) 0.025(4) 0.348(2) 0.055(9) Uiso 0.50 1 d P . .
O12W O 0.980(3) 0.315(3) 0.0317(15) 0.032(6) Uiso 0.50 1 d P . .
O13W O 0.988(6) 0.027(6) 0.066(3) 0.113(17) Uiso 0.50 1 d P . .
N1 N 0.5823(15) 0.4378(14) 0.3032(8) 0.019(3) Uani 1 1 d U . .
C1 C 0.5658(18) 0.4643(19) 0.1607(10) 0.023(3) Uani 1 1 d U . .
C2 C 0.623(4) 0.348(4) 0.237(2) 0.021(3) Uani 0.50 1 d PU A 1
H2A H 0.5698 0.2758 0.2440 0.025 Uiso 0.50 1 calc PR A 1
C3 C 0.778(3) 0.285(4) 0.227(2) 0.027(3) Uani 0.50 1 d PDU A 1
H3A H 0.8277 0.3546 0.2332 0.033 Uiso 0.50 1 calc PR A 1
H3B H 0.8057 0.2540 0.1738 0.033 Uiso 0.50 1 calc PR A 1
C5 C 0.967(4) 0.156(4) 0.278(2) 0.041(4) Uani 0.50 1 d PDU A 1
H5A H 0.9745 0.2482 0.2873 0.050 Uiso 0.50 1 calc PR A 1
H5B H 1.0078 0.1364 0.2239 0.050 Uiso 0.50 1 calc PR A 1
C6 C 1.065(5) 0.036(4) 0.339(2) 0.043(4) Uani 0.50 1 d PDU A 1
H6A H 0.9981 0.0367 0.3869 0.051 Uiso 0.50 1 calc PR A 1
H6B H 1.0766 -0.0531 0.3169 0.051 Uiso 0.50 1 calc PR A 1
C2A C 0.654(4) 0.390(4) 0.223(2) 0.022(3) Uani 0.50 1 d PU A 2
H2AA H 0.7483 0.4136 0.2147 0.026 Uiso 0.50 1 calc PR A 2
C3A C 0.690(4) 0.233(3) 0.216(2) 0.022(4) Uani 0.50 1 d PU A 2
H3AA H 0.7295 0.2085 0.1627 0.027 Uiso 0.50 1 calc PR A 2
H3AB H 0.6024 0.2014 0.2304 0.027 Uiso 0.50 1 calc PR A 2
C5A C 1.012(3) 0.104(5) 0.291(3) 0.040(4) Uani 0.50 1 d PDU A 2
H5AA H 1.0524 0.1840 0.2811 0.048 Uiso 0.50 1 calc PR A 2
H5AB H 1.0593 0.0375 0.2512 0.048 Uiso 0.50 1 calc PR A 2
C6A C 1.044(5) 0.027(5) 0.383(3) 0.040(5) Uani 0.50 1 d PU A 2
H6AA H 0.9895 0.0864 0.4247 0.047 Uiso 0.50 1 calc PR A 2
H6AB H 1.0269 -0.0651 0.3909 0.047 Uiso 0.50 1 calc PR A 2
C4 C 0.830(2) 0.158(2) 0.2863(13) 0.043(4) Uani 1 1 d DU . .
N2 N 1.221(2) 0.018(2) 0.3702(12) 0.056(4) Uani 1 1 d U . .

loop_
_atom_site_aniso_label
_atom_site_aniso_U_11
_atom_site_aniso_U_22
_atom_site_aniso_U_33
_atom_site_aniso_U_23
_atom_site_aniso_U_13
_atom_site_aniso_U_12
Mo1 0.0049(6) 0.0082(6) 0.0109(6) 0.0002(5) -0.0033(5) -0.0027(5)
Mo2 0.0079(6) 0.0111(6) 0.0143(7) 0.0024(5) -0.0038(5) -0.0047(5)
Mo3 0.0065(6) 0.0084(6) 0.0115(6) 0.0003(5) -0.0035(5) -0.0005(5)
Mo4 0.0041(6) 0.0129(6) 0.0104(6) -0.0013(5) -0.0011(5) -0.0020(5)
Cu1 0.0127(9) 0.0163(10) 0.0103(9) 0.0011(7) -0.0044(7) -0.0012(7)
Cu2 0.040(2) 0.050(2) 0.0280(18) -0.0189(16) -0.0163(16) 0.0042(17)
O1 0.010(3) 0.017(3) 0.016(3) 0.001(2) -0.004(2) -0.007(2)
O2 0.010(3) 0.019(3) 0.014(3) 0.001(2) -0.003(2) -0.005(2)
O3 0.013(4) 0.017(4) 0.019(4) 0.004(3) -0.004(3) -0.006(3)
O4 0.011(2) 0.020(3) 0.014(3) 0.001(2) -0.004(2) -0.005(2)
O5 0.014(4) 0.025(4) 0.022(4) 0.000(3) -0.004(3) -0.006(3)
O6 0.011(3) 0.023(3) 0.016(3) 0.000(3) -0.004(3) -0.004(3)
O7 0.011(2) 0.017(2) 0.016(2) 0.000(2) -0.004(2) -0.004(2)
O8 0.011(3) 0.020(3) 0.017(3) 0.003(2) -0.003(2) -0.006(2)
O9 0.012(2) 0.020(3) 0.017(3) 0.001(2) -0.002(2) -0.006(2)
O10 0.010(4) 0.021(4) 0.016(4) 0.004(3) -0.006(3) -0.005(3)
O11 0.012(3) 0.022(3) 0.018(3) 0.002(3) -0.003(3) -0.005(3)
O12 0.010(3) 0.019(3) 0.014(3) 0.002(2) -0.002(2) -0.005(2)
O13 0.010(3) 0.021(3) 0.017(3) 0.004(3) -0.003(3) -0.006(3)
O14 0.011(4) 0.024(4) 0.022(4) -0.001(4) -0.002(3) -0.003(3)
O15 0.016(3) 0.024(3) 0.018(3) 0.000(3) -0.002(3) -0.005(3)
O16 0.021(3) 0.027(3) 0.020(3) -0.003(3) -0.006(3) 0.001(3)
O1W 0.021(4) 0.025(4) 0.025(4) 0.004(3) -0.004(3) 0.002(3)
O2W 0.036(5) 0.046(5) 0.031(5) 0.003(4) -0.002(4) -0.001(4)
O3W 0.038(5) 0.051(5) 0.040(5) 0.005(5) -0.005(5) -0.006(5)
O4W 0.062(12) 0.069(12) 0.056(12) 0.014(8) 0.000(8) -0.020(9)
O5W 0.11(3) 0.06(2) 0.05(2) 0.025(18) -0.02(2) -0.04(2)
O6W 0.10(2) 0.12(2) 0.085(17) 0.007(15) -0.018(14) -0.027(17)
N1 0.019(5) 0.019(5) 0.019(5) -0.006(4) -0.004(4) -0.003(4)
C1 0.018(5) 0.029(5) 0.022(5) -0.005(5) -0.004(4) -0.004(4)
C2 0.020(4) 0.022(4) 0.021(4) -0.002(3) -0.003(3) -0.005(3)
C3 0.027(5) 0.027(5) 0.025(5) -0.003(5) -0.003(4) -0.004(4)
C5 0.042(6) 0.040(6) 0.039(6) -0.002(5) 0.000(5) -0.010(5)
C6 0.041(5) 0.042(5) 0.045(5) -0.004(3) -0.004(3) -0.012(3)
C2A 0.021(5) 0.023(5) 0.022(5) -0.005(4) -0.004(4) -0.004(4)
C3A 0.022(5) 0.023(5) 0.021(5) -0.003(5) -0.002(5) -0.006(5)
C5A 0.041(5) 0.039(5) 0.039(5) -0.003(3) -0.002(3) -0.012(3)
C6A 0.040(5) 0.040(5) 0.040(5) -0.0027(10) -0.0040(10) -0.0116(16)
C4 0.043(5) 0.039(5) 0.037(5) 0.002(5) 0.002(5) 0.001(5)
N2 0.054(6) 0.057(6) 0.052(6) -0.002(5) -0.004(5) -0.011(5)

loop_
_atom_type_symbol
_atom_type_description
_atom_type_scat_dispersion_real
_atom_type_scat_dispersion_imag
_atom_type_scat_source
C C 0.0033 0.0016 'International Tables Vol C Tables 4.2.6.8 and 6.1.1.4'
H H 0.0000 0.0000 'International Tables Vol C Tables 4.2.6.8 and 6.1.1.4'
Cu Cu 0.3201 1.2651 'International Tables Vol C Tables 4.2.6.8 and 6.1.1.4'
Mo Mo -1.6832 0.6857 'International Tables Vol C Tables 4.2.6.8 and 6.1.1.4'
N N 0.0061 0.0033 'International Tables Vol C Tables 4.2.6.8 and 6.1.1.4'
O O 0.0106 0.0060 'International Tables Vol C Tables 4.2.6.8 and 6.1.1.4'

loop_
_geom_angle_atom_site_label_1
_geom_angle_atom_site_label_2
_geom_angle_atom_site_label_3
_geom_angle
_geom_angle_site_symmetry_1
_geom_angle_site_symmetry_3
O3 Mo1 O1 102.6(5) . .
O3 Mo1 O8 105.5(5) . .
O1 Mo1 O8 101.4(5) . .
O3 Mo1 O2 103.8(5) . 2_766
O1 Mo1 O2 98.3(4) . 2_766
O8 Mo1 O2 139.8(5) . 2_766
O3 Mo1 O12 99.4(5) . .
O1 Mo1 O12 157.9(4) . .
O8 Mo1 O12 75.1(4) . .
O2 Mo1 O12 73.6(4) 2_766 .
O3 Mo1 O2 177.9(4) . .
O1 Mo1 O2 75.4(4) . .
O8 Mo1 O2 75.9(4) . .
O2 Mo1 O2 75.8(4) 2_766 .
O12 Mo1 O2 82.6(4) . .
O5 Mo2 O6 105.0(5) . .
O5 Mo2 O7 97.8(5) . .
O6 Mo2 O7 100.9(5) . .
O5 Mo2 O4 99.3(5) . .
O6 Mo2 O4 97.1(5) . .
O7 Mo2 O4 151.0(4) . .
O5 Mo2 O2 92.6(5) . .
O6 Mo2 O2 161.1(5) . .
O7 Mo2 O2 83.0(4) . .
O4 Mo2 O2 72.9(4) . .
O5 Mo2 O8 165.0(5) . .
O6 Mo2 O8 89.1(4) . .
O7 Mo2 O8 74.2(4) . .
O4 Mo2 O8 83.6(4) . .
O2 Mo2 O8 74.0(4) . .
O10 Mo3 O9 106.0(5) . .
O10 Mo3 O11 101.9(4) . .
O9 Mo3 O11 92.6(3) . .
O10 Mo3 O7 96.5(5) . .
O9 Mo3 O7 90.5(4) . .
O11 Mo3 O7 159.7(3) . .
O10 Mo3 O12 91.7(4) . .
O9 Mo3 O12 162.2(5) . .
O11 Mo3 O12 85.3(3) . .
O7 Mo3 O12 85.6(4) . .
O10 Mo3 O8 158.7(4) . .
O9 Mo3 O8 93.2(4) . .
O11 Mo3 O8 86.0(3) . .
O7 Mo3 O8 73.8(4) . .
O12 Mo3 O8 69.1(4) . .
O13 Mo4 O14 105.3(5) . .
O13 Mo4 O4 97.1(5) . 2_766
O14 Mo4 O4 103.7(5) . 2_766
O13 Mo4 O12 96.6(5) . .
O14 Mo4 O12 102.3(5) . .
O4 Mo4 O12 146.0(4) 2_766 .
O13 Mo4 O2 97.7(4) . 2_766
O14 Mo4 O2 156.9(5) . 2_766
O4 Mo4 O2 75.0(4) 2_766 2_766
O12 Mo4 O2 72.4(4) . 2_766
O13 Mo4 O1 168.9(4) . 2_766
O14 Mo4 O1 85.7(4) . 2_766
O4 Mo4 O1 78.7(4) 2_766 2_766
O12 Mo4 O1 81.9(4) . 2_766
O2 Mo4 O1 71.3(4) 2_766 2_766
O15 Cu1 O9 177.1(5) . .
O15 Cu1 O1W 90.5(5) . .
O9 Cu1 O1W 88.6(5) . .
O15 Cu1 N1 84.4(5) . .
O9 Cu1 N1 96.3(5) . .
O1W Cu1 N1 174.2(5) . .
O15 Cu1 O13 91.0(4) . 2_666
O9 Cu1 O13 91.8(4) . 2_666
O1W Cu1 O13 93.9(4) . 2_666
N1 Cu1 O13 88.9(5) . 2_666
O16 Cu2 O16 180.0(8) . 2_665
O16 Cu2 O2W 84.6(5) . 2_665
O16 Cu2 O2W 95.4(5) 2_665 2_665
O16 Cu2 O2W 95.4(5) . .
O16 Cu2 O2W 84.6(5) 2_665 .
O2W Cu2 O2W 180.0(7) 2_665 .
O16 Cu2 O3W 86.6(5) . 2_665
O16 Cu2 O3W 93.4(5) 2_665 2_665
O2W Cu2 O3W 94.3(5) 2_665 2_665
O2W Cu2 O3W 85.7(5) . 2_665
O16 Cu2 O3W 93.4(5) . .
O16 Cu2 O3W 86.6(5) 2_665 .
O2W Cu2 O3W 85.7(5) 2_665 .
O2W Cu2 O3W 94.3(5) . .
O3W Cu2 O3W 180.0(8) 2_665 .
Mo1 O1 Mo4 116.0(5) . 2_766
Mo1 O2 Mo4 104.0(4) 2_766 2_766
Mo1 O2 Mo2 151.3(6) 2_766 .
Mo4 O2 Mo2 93.7(4) 2_766 .
Mo1 O2 Mo1 104.2(4) 2_766 .
Mo4 O2 Mo1 97.1(4) 2_766 .
Mo2 O2 Mo1 95.7(4) . .
Mo4 O4 Mo2 112.8(5) 2_766 .
Mo2 O7 Mo3 112.9(5) . .
Mo1 O8 Mo3 109.1(5) . .
Mo1 O8 Mo2 113.3(5) . .
Mo3 O8 Mo2 93.7(4) . .
Mo3 O9 Cu1 141.0(6) . .
Mo3 O11 Mo3 180.0 . 2_666
Mo4 O12 Mo3 148.7(6) . .
Mo4 O12 Mo1 105.7(5) . .
Mo3 O12 Mo1 105.5(4) . .
Mo4 O13 Cu1 138.9(6) . 2_666
C1 O15 Cu1 115.4(11) . .
C1 O16 Cu2 124.7(11) . .
C2 N1 C2A 23.4(16) . .
C2 N1 Cu1 116.9(16) . .
C2A N1 Cu1 102.3(16) . .
O15 C1 O16 125.6(16) . .
O15 C1 C2A 115.7(19) . .
O16 C1 C2A 118(2) . .
O15 C1 C2 120.5(18) . .
O16 C1 C2 112.5(18) . .
C2A C1 C2 20.3(17) . .
N1 C2 C3 111(3) . .
N1 C2 C1 102(2) . .
C3 C2 C1 111(3) . .
N1 C2 H2A 111.0 . .
C3 C2 H2A 111.0 . .
C1 C2 H2A 111.0 . .
C2 C3 C4 112(3) . .
C2 C3 H3A 109.2 . .
C4 C3 H3A 109.2 . .
C2 C3 H3B 109.2 . .
C4 C3 H3B 109.2 . .
H3A C3 H3B 107.9 . .
C4 C5 C6 111(3) . .
C4 C5 H5A 109.4 . .
C6 C5 H5A 109.4 . .
C4 C5 H5B 109.4 . .
C6 C5 H5B 109.4 . .
H5A C5 H5B 108.0 . .
N2 C6 C5 131(3) . .
N2 C6 H6A 104.5 . .
C5 C6 H6A 104.5 . .
N2 C6 H6B 104.5 . .
C5 C6 H6B 104.5 . .
H6A C6 H6B 105.6 . .
C1 C2A C3A 109(3) . .
C1 C2A N1 112(2) . .
C3A C2A N1 114(3) . .
C1 C2A H2AA 107.2 . .
C3A C2A H2AA 107.2 . .
N1 C2A H2AA 107.2 . .
C2A C3A C4 103(2) . .
C2A C3A H3AA 111.2 . .
C4 C3A H3AA 111.2 . .
C2A C3A H3AB 111.2 . .
C4 C3A H3AB 111.2 . .
H3AA C3A H3AB 109.1 . .
C4 C5A C6A 107(3) . .
C4 C5A H5AA 110.2 . .
C6A C5A H5AA 110.2 . .
C4 C5A H5AB 110.2 . .
C6A C5A H5AB 110.2 . .
H5AA C5A H5AB 108.5 . .
N2 C6A C5A 93(2) . .
N2 C6A H6AA 113.1 . .
C5A C6A H6AA 113.1 . .
N2 C6A H6AB 113.1 . .
C5A C6A H6AB 113.1 . .
H6AA C6A H6AB 110.5 . .
C5 C4 C3 96(2) . .
C5 C4 C5A 19(2) . .
C3 C4 C5A 114(2) . .
C5 C4 C3A 128(2) . .
C3 C4 C3A 38.3(17) . .
C5A C4 C3A 141(2) . .
C6 N2 C6A 26.9(18) . .

loop_
_geom_bond_atom_site_label_1
_geom_bond_atom_site_label_2
_geom_bond_distance
_geom_bond_site_symmetry_2
Mo1 O3 1.685(10) .
Mo1 O1 1.760(10) .
Mo1 O8 1.904(10) .
Mo1 O2 1.938(10) 2_766
Mo1 O12 2.139(11) .
Mo1 O2 2.456(10) .
Mo2 O5 1.694(11) .
Mo2 O6 1.723(10) .
Mo2 O7 1.949(10) .
Mo2 O4 1.960(11) .
Mo2 O2 2.246(10) .
Mo2 O8 2.264(10) .
Mo3 O10 1.696(11) .
Mo3 O9 1.757(11) .
Mo3 O11 1.8946(12) .
Mo3 O7 1.997(10) .
Mo3 O12 2.112(10) .
Mo3 O8 2.244(11) .
Mo4 O13 1.709(10) .
Mo4 O14 1.717(11) .
Mo4 O4 1.921(10) 2_766
Mo4 O12 1.940(10) .
Mo4 O2 2.187(10) 2_766
Mo4 O1 2.332(10) 2_766
Cu1 O15 1.945(11) .
Cu1 O9 1.950(11) .
Cu1 O1W 1.959(12) .
Cu1 N1 1.986(14) .
Cu1 O13 2.354(10) 2_666
Cu2 O16 1.953(11) .
Cu2 O16 1.953(11) 2_665
Cu2 O2W 2.069(15) 2_665
Cu2 O2W 2.069(15) .
Cu2 O3W 2.342(15) 2_665
Cu2 O3W 2.342(15) .
O1 Mo4 2.332(10) 2_766
O2 Mo1 1.938(10) 2_766
O2 Mo4 2.187(10) 2_766
O4 Mo4 1.921(10) 2_766
O11 Mo3 1.8946(12) 2_666
O13 Cu1 2.354(10) 2_666
O15 C1 1.22(2) .
O16 C1 1.25(2) .
O7W O7WA 0.84(4) .
N1 C2 1.46(4) .
N1 C2A 1.51(4) .
C1 C2A 1.45(4) .
C1 C2 1.69(4) .
C2 C3 1.41(5) .
C2 H2A 0.9800 .
C3 C4 1.54(4) .
C3 H3A 0.9700 .
C3 H3B 0.9700 .
C5 C4 1.29(4) .
C5 C6 1.654(9) .
C5 H5A 0.9700 .
C5 H5B 0.9700 .
C6 N2 1.59(4) .
C6 H6A 0.9700 .
C6 H6B 0.9700 .
C2A C3A 1.51(5) .
C2A H2AA 0.9800 .
C3A C4 1.84(4) .
C3A H3AA 0.9700 .
C3A H3AB 0.9700 .
C5A C4 1.660(9) .
C5A C6A 1.71(6) .
C5A H5AA 0.9700 .
C5A H5AB 0.9700 .
C6A N2 1.65(5) .
C6A H6AA 0.9700 .
C6A H6AB 0.9700 .

loop_
_geom_torsion_atom_site_label_1
_geom_torsion_atom_site_label_2
_geom_torsion_atom_site_label_3
_geom_torsion_atom_site_label_4
_geom_torsion
_geom_torsion_site_symmetry_1
_geom_torsion_site_symmetry_4
O3 Mo1 O1 Mo4 176.9(5) . 2_766
O8 Mo1 O1 Mo4 68.0(6) . 2_766
O2 Mo1 O1 Mo4 -76.8(5) 2_766 2_766
O12 Mo1 O1 Mo4 -10.5(14) . 2_766
O2 Mo1 O1 Mo4 -3.9(4) . 2_766
O5 Mo2 O2 Mo1 45.6(11) . 2_766
O6 Mo2 O2 Mo1 -155.3(12) . 2_766
O7 Mo2 O2 Mo1 -51.9(11) . 2_766
O4 Mo2 O2 Mo1 144.5(12) . 2_766
O8 Mo2 O2 Mo1 -127.4(12) . 2_766
O5 Mo2 O2 Mo4 -82.8(5) . 2_766
O6 Mo2 O2 Mo4 76.2(14) . 2_766
O7 Mo2 O2 Mo4 179.6(4) . 2_766
O4 Mo2 O2 Mo4 16.0(4) . 2_766
O8 Mo2 O2 Mo4 104.1(4) . 2_766
O5 Mo2 O2 Mo1 179.7(5) . .
O6 Mo2 O2 Mo1 -21.3(15) . .
O7 Mo2 O2 Mo1 82.1(4) . .
O4 Mo2 O2 Mo1 -81.4(4) . .
O8 Mo2 O2 Mo1 6.7(3) . .
O3 Mo1 O2 Mo1 -80(12) . 2_766
O1 Mo1 O2 Mo1 -102.7(5) . 2_766
O8 Mo1 O2 Mo1 151.3(5) . 2_766
O2 Mo1 O2 Mo1 0.0 2_766 2_766
O12 Mo1 O2 Mo1 74.8(5) . 2_766
O3 Mo1 O2 Mo4 26(12) . 2_766
O1 Mo1 O2 Mo4 3.8(4) . 2_766
O8 Mo1 O2 Mo4 -102.3(5) . 2_766
O2 Mo1 O2 Mo4 106.5(5) 2_766 2_766
O12 Mo1 O2 Mo4 -178.7(4) . 2_766
O3 Mo1 O2 Mo2 121(12) . .
O1 Mo1 O2 Mo2 98.2(5) . .
O8 Mo1 O2 Mo2 -7.9(4) . .
O2 Mo1 O2 Mo2 -159.1(7) 2_766 .
O12 Mo1 O2 Mo2 -84.3(4) . .
O5 Mo2 O4 Mo4 70.0(6) . 2_766
O6 Mo2 O4 Mo4 176.5(6) . 2_766
O7 Mo2 O4 Mo4 -55.3(11) . 2_766
O2 Mo2 O4 Mo4 -19.9(5) . 2_766
O8 Mo2 O4 Mo4 -95.1(5) . 2_766
O5 Mo2 O7 Mo3 173.2(6) . .
O6 Mo2 O7 Mo3 66.2(6) . .
O4 Mo2 O7 Mo3 -61.2(10) . .
O2 Mo2 O7 Mo3 -95.1(5) . .
O8 Mo2 O7 Mo3 -19.8(5) . .
O10 Mo3 O7 Mo2 -179.3(5) . .
O9 Mo3 O7 Mo2 -73.1(6) . .
O11 Mo3 O7 Mo2 25.8(12) . .
O12 Mo3 O7 Mo2 89.5(5) . .
O8 Mo3 O7 Mo2 20.0(5) . .
O3 Mo1 O8 Mo3 87.3(6) . .
O1 Mo1 O8 Mo3 -166.1(5) . .
O2 Mo1 O8 Mo3 -48.2(8) 2_766 .
O12 Mo1 O8 Mo3 -8.5(4) . .
O2 Mo1 O8 Mo3 -94.5(5) . .
O3 Mo1 O8 Mo2 -169.8(5) . .
O1 Mo1 O8 Mo2 -63.1(6) . .
O2 Mo1 O8 Mo2 54.7(8) 2_766 .
O12 Mo1 O8 Mo2 94.4(5) . .
O2 Mo1 O8 Mo2 8.4(4) . .
O10 Mo3 O8 Mo1 35.4(14) . .
O9 Mo3 O8 Mo1 -169.9(5) . .
O11 Mo3 O8 Mo1 -77.5(4) . .
O7 Mo3 O8 Mo1 100.5(5) . .
O12 Mo3 O8 Mo1 8.9(4) . .
O10 Mo3 O8 Mo2 -80.9(13) . .
O9 Mo3 O8 Mo2 73.8(4) . .
O11 Mo3 O8 Mo2 166.2(3) . .
O7 Mo3 O8 Mo2 -15.8(4) . .
O12 Mo3 O8 Mo2 -107.3(4) . .
O5 Mo2 O8 Mo1 -37(2) . .
O6 Mo2 O8 Mo1 162.0(6) . .
O7 Mo2 O8 Mo1 -96.5(6) . .
O4 Mo2 O8 Mo1 64.7(5) . .
O2 Mo2 O8 Mo1 -9.3(5) . .
O5 Mo2 O8 Mo3 75.4(18) . .
O6 Mo2 O8 Mo3 -85.4(5) . .
O7 Mo2 O8 Mo3 16.2(4) . .
O4 Mo2 O8 Mo3 177.3(4) . .
O2 Mo2 O8 Mo3 103.3(4) . .
O10 Mo3 O9 Cu1 -179.0(9) . .
O11 Mo3 O9 Cu1 -75.9(9) . .
O7 Mo3 O9 Cu1 84.0(9) . .
O12 Mo3 O9 Cu1 7(2) . .
O8 Mo3 O9 Cu1 10.2(10) . .
O15 Cu1 O9 Mo3 -76(10) . .
O1W Cu1 O9 Mo3 -148.9(10) . .
N1 Cu1 O9 Mo3 28.1(10) . .
O13 Cu1 O9 Mo3 117.2(9) 2_666 .
O10 Mo3 O11 Mo3 94(100) . 2_666
O9 Mo3 O11 Mo3 -13(100) . 2_666
O7 Mo3 O11 Mo3 -112(100) . 2_666
O12 Mo3 O11 Mo3 -175(100) . 2_666
O8 Mo3 O11 Mo3 -106(100) . 2_666
O13 Mo4 O12 Mo3 98.4(11) . .
O14 Mo4 O12 Mo3 -9.0(11) . .
O4 Mo4 O12 Mo3 -148.3(9) 2_766 .
O2 Mo4 O12 Mo3 -165.6(11) 2_766 .
O1 Mo4 O12 Mo3 -92.8(11) 2_766 .
O13 Mo4 O12 Mo1 -80.9(5) . .
O14 Mo4 O12 Mo1 171.7(5) . .
O4 Mo4 O12 Mo1 32.3(10) 2_766 .
O2 Mo4 O12 Mo1 15.0(4) 2_766 .
O1 Mo4 O12 Mo1 87.9(4) 2_766 .
O10 Mo3 O12 Mo4 2.2(11) . .
O9 Mo3 O12 Mo4 176.7(11) . .
O11 Mo3 O12 Mo4 -99.6(10) . .
O7 Mo3 O12 Mo4 98.6(11) . .
O8 Mo3 O12 Mo4 172.9(12) . .
O10 Mo3 O12 Mo1 -178.5(5) . .
O9 Mo3 O12 Mo1 -4.0(17) . .
O11 Mo3 O12 Mo1 79.7(4) . .
O7 Mo3 O12 Mo1 -82.1(5) . .
O8 Mo3 O12 Mo1 -7.8(4) . .
O3 Mo1 O12 Mo4 84.9(5) . .
O1 Mo1 O12 Mo4 -87.8(12) . .
O8 Mo1 O12 Mo4 -171.5(6) . .
O2 Mo1 O12 Mo4 -16.9(4) 2_766 .
O2 Mo1 O12 Mo4 -94.2(5) . .
O3 Mo1 O12 Mo3 -94.8(5) . .
O1 Mo1 O12 Mo3 92.6(11) . .
O8 Mo1 O12 Mo3 8.9(4) . .
O2 Mo1 O12 Mo3 163.4(5) 2_766 .
O2 Mo1 O12 Mo3 86.1(4) . .
O14 Mo4 O13 Cu1 43.5(10) . 2_666
O4 Mo4 O13 Cu1 149.9(8) 2_766 2_666
O12 Mo4 O13 Cu1 -61.2(9) . 2_666
O2 Mo4 O13 Cu1 -134.3(8) 2_766 2_666
O1 Mo4 O13 Cu1 -143.0(18) 2_766 2_666
O9 Cu1 O15 C1 97(10) . .
O1W Cu1 O15 C1 169.2(12) . .
N1 Cu1 O15 C1 -8.1(12) . .
O13 Cu1 O15 C1 -96.9(12) 2_666 .
O16 Cu2 O16 C1 -123(100) 2_665 .
O2W Cu2 O16 C1 -135.2(14) 2_665 .
O2W Cu2 O16 C1 44.8(14) . .
O3W Cu2 O16 C1 130.2(14) 2_665 .
O3W Cu2 O16 C1 -49.8(14) . .
O15 Cu1 N1 C2 2.7(19) . .
O9 Cu1 N1 C2 -174.5(18) . .
O1W Cu1 N1 C2 -25(6) . .
O13 Cu1 N1 C2 93.8(19) 2_666 .
O15 Cu1 N1 C2A 22.1(16) . .
O9 Cu1 N1 C2A -155.1(16) . .
O1W Cu1 N1 C2A -6(6) . .
O13 Cu1 N1 C2A 113.2(16) 2_666 .
Cu1 O15 C1 O16 177.0(14) . .
Cu1 O15 C1 C2A -11(2) . .
Cu1 O15 C1 C2 12(2) . .
Cu2 O16 C1 O15 3(3) . .
Cu2 O16 C1 C2A -169(2) . .
Cu2 O16 C1 C2 169.3(15) . .
C2A N1 C2 C3 64(5) . .
Cu1 N1 C2 C3 119(3) . .
C2A N1 C2 C1 -53(5) . .
Cu1 N1 C2 C1 2(3) . .
O15 C1 C2 N1 -9(3) . .
O16 C1 C2 N1 -175.8(17) . .
C2A C1 C2 N1 73(6) . .
O15 C1 C2 C3 -127(3) . .
O16 C1 C2 C3 66(3) . .
C2A C1 C2 C3 -45(5) . .
N1 C2 C3 C4 79(4) . .
C1 C2 C3 C4 -169(2) . .
C4 C5 C6 N2 -160(4) . .
O15 C1 C2A C3A 158(2) . .
O16 C1 C2A C3A -29(4) . .
C2 C1 C2A C3A 50(5) . .
O15 C1 C2A N1 31(3) . .
O16 C1 C2A N1 -156(2) . .
C2 C1 C2A N1 -77(6) . .
C2 N1 C2A C1 98(6) . .
Cu1 N1 C2A C1 -34(3) . .
C2 N1 C2A C3A -26(4) . .
Cu1 N1 C2A C3A -158(2) . .
C1 C2A C3A C4 169(2) . .
N1 C2A C3A C4 -65(3) . .
C4 C5A C6A N2 -170(3) . .
C6 C5 C4 C3 176(3) . .
C6 C5 C4 C5A -18(8) . .
C6 C5 C4 C3A -161(3) . .
C2 C3 C4 C5 -162(3) . .
C2 C3 C4 C5A -167(3) . .
C2 C3 C4 C3A 48(3) . .
C6A C5A C4 C5 138(11) . .
C6A C5A C4 C3 153(3) . .
C6A C5A C4 C3A -172(3) . .
C2A C3A C4 C5 -75(4) . .
C2A C3A C4 C3 -36(3) . .
C2A C3A C4 C5A -93(4) . .
C5 C6 N2 C6A 129(8) . .
C5A C6A N2 C6 -18(4) . .
